data_2212909
loop_
_publ_author_name
'Hai-Qiong Yu,'
'Ya-Mei Pei'
'Zhi-Gang Liu'

_publ_section_title
;(<small>DL</small>-Methioninato-\k^2^<i>N</i>,<i>O</i>)(2,2',2''-triaminotriethylamine-\k^4^<i>N</i>,<i>N</i>',<i>N</i>'',<i>N</i>''')nickel(II)
 perchlorate dihydrate
;
_journal_coeditor_code HG2118
_journal_issue 4
_journal_name_full 'Acta Crystallographica Section E'
_journal_page_first m1015
_journal_page_last m1016
_journal_paper_doi 10.1107/S1600536806051804
_journal_volume 63
_journal_year 2007
_chemical_formula_iupac '[Ni (C5 H10 N O2 S) (C6 H18 N4)] Cl O4, 2H2 O'
_chemical_formula_moiety 'C11 H28 N5 Ni O2 S +, Cl O4 -, 2(H2 O)'
_chemical_formula_sum 'C11 H32 Cl N5 Ni O8 S'
_chemical_formula_weight 488.64
_chemical_name_systematic
;
(dL-Methioninato-\k^2^N,O)(2,2',2''-triaminotriethylamine-
\k^4^N,N',N'',N''')nickel(II) perchlorate dihydrate
;
_space_group_IT_number 61
_symmetry_cell_setting orthorhombic
_symmetry_space_group_name_Hall '-P 2ac 2ab'
_symmetry_space_group_name_H-M 'P b c a'
_atom_sites_solution_hydrogens geom
_atom_sites_solution_primary direct
_atom_sites_solution_secondary difmap
_audit_creation_method SHELXL-97
_cell_angle_alpha 90.00
_cell_angle_beta 90.00
_cell_angle_gamma 90.00
_cell_formula_units_Z 8
_cell_length_a 11.2597(13)
_cell_length_b 18.703(2)
_cell_length_c 19.849(2)
_cell_measurement_reflns_used 9526
_cell_measurement_temperature 293(2)
_cell_measurement_theta_max 26.09
_cell_measurement_theta_min 1.83
_cell_volume 4180.0(8)
_computing_cell_refinement 'SAINT (Bruker, 1997'
_computing_data_collection 'SMART (Bruker 1997)'
_computing_data_reduction SAINT
_computing_molecular_graphics 'SHELXTL (Bruker, 1997)'
_computing_publication_material SHELXTL
_computing_structure_refinement 'SHELXL97 (Sheldrick, 1997)'
_computing_structure_solution 'SHELXS97 (Sheldrick, 1997)'
_diffrn_ambient_temperature 293(2)
_diffrn_measured_fraction_theta_full 0.999
_diffrn_measured_fraction_theta_max 0.999
_diffrn_measurement_device_type 'Bruker SMART CCD area-detector'
_diffrn_measurement_method '\f and \w'
_diffrn_radiation_monochromator graphite
_diffrn_radiation_source 'fine-focus sealed tube'
_diffrn_radiation_type MoK\a
_diffrn_radiation_wavelength 0.71073
_diffrn_reflns_av_R_equivalents 0.0291
_diffrn_reflns_av_sigmaI/netI 0.0285
_diffrn_reflns_limit_h_max 12
_diffrn_reflns_limit_h_min -13
_diffrn_reflns_limit_k_max 22
_diffrn_reflns_limit_k_min -21
_diffrn_reflns_limit_l_max 23
_diffrn_reflns_limit_l_min -23
_diffrn_reflns_number 21117
_diffrn_reflns_theta_full 25.00
_diffrn_reflns_theta_max 25.00
_diffrn_reflns_theta_min 2.05
_diffrn_standards_decay_% 0
_diffrn_standards_number 0
_exptl_absorpt_coefficient_mu 1.203
_exptl_absorpt_correction_T_max 0.8793
_exptl_absorpt_correction_T_min 0.8100
_exptl_absorpt_correction_type multi-scan
_exptl_absorpt_process_details '(SADABS; Sheldrick, 1996)'
_exptl_crystal_colour purple
_exptl_crystal_density_diffrn 1.553
_exptl_crystal_density_method 'not measured'
_exptl_crystal_description block
_exptl_crystal_F_000 2064
_exptl_crystal_size_max 0.20
_exptl_crystal_size_mid 0.10
_exptl_crystal_size_min 0.10
_refine_diff_density_max 2.419
_refine_diff_density_min -1.013
_refine_ls_extinction_method none
_refine_ls_goodness_of_fit_ref 1.041
_refine_ls_hydrogen_treatment constr
_refine_ls_matrix_type full
_refine_ls_number_parameters 244
_refine_ls_number_reflns 3670
_refine_ls_number_restraints 7
_refine_ls_restrained_S_all 1.107
_refine_ls_R_factor_all 0.0755
_refine_ls_R_factor_gt 0.0680
_refine_ls_shift/su_max 0.010
_refine_ls_shift/su_mean 0.001
_refine_ls_structure_factor_coef Fsqd
_refine_ls_weighting_details 'calc w=1/[\s^2^(Fo^2^)+(0.0889P)^2^+16.6077P] where P=(Fo^2^+2Fc^2^)/3'
_refine_ls_weighting_scheme calc
_refine_ls_wR_factor_gt 0.1813
_refine_ls_wR_factor_ref 0.1898
_reflns_number_gt 3199
_reflns_number_total 3670
_reflns_threshold_expression I>2\s(I)
_cod_data_source_file hg2118.cif
_cod_data_source_block I
_cod_original_cell_volume 4180.1(8)
_cod_database_code 2212909
_cod_database_fobs_code 2212909

loop_
_symmetry_equiv_pos_as_xyz
'x, y, z'
'-x+1/2, -y, z+1/2'
'x+1/2, -y+1/2, -z'
'-x, y+1/2, -z+1/2'
'-x, -y, -z'
'x-1/2, y, -z-1/2'
'-x-1/2, y-1/2, z'
'x, -y-1/2, z-1/2'

loop_
_atom_site_type_symbol
_atom_site_label
_atom_site_fract_x
_atom_site_fract_y
_atom_site_fract_z
_atom_site_U_iso_or_equiv
_atom_site_adp_type
_atom_site_calc_flag
_atom_site_refinement_flags
_atom_site_occupancy
Ni Ni1 0.78024(5) 0.49718(3) 0.66268(3) 0.0351(3) Uani d . 1
Cl Cl1 0.75902(14) 0.60682(9) 0.41225(8) 0.0589(4) Uani d . 1
S S1 1.03070(19) 0.68906(10) 0.85873(12) 0.0785(6) Uani d . 1
O O1 0.6450(3) 0.51068(18) 0.73569(19) 0.0412(8) Uani d . 1
O O2 0.5817(3) 0.5851(2) 0.8150(2) 0.0571(11) Uani d . 1
O O3 0.7966(12) 0.6001(5) 0.4767(4) 0.186(5) Uani d . 1
O O4 0.8602(7) 0.6163(5) 0.3729(5) 0.150(3) Uani d . 1
O O5 0.7033(6) 0.5410(4) 0.3936(4) 0.114(2) Uani d . 1
O O6 0.6872(8) 0.6638(5) 0.4035(7) 0.203(6) Uani d . 1
O O1W 0.9385(9) 0.1981(5) 0.9027(5) 0.176(5) Uani d D 1
H H1E 0.9059 0.2436 0.8931 0.264 Uiso d RD 1
H H1F 0.9379 0.1666 0.8694 0.264 Uiso d RD 1
O O2W 0.8244(7) 0.7064(4) 0.5788(3) 0.120(2) Uani d D 1
H H2E 0.8237 0.6783 0.6106 0.180 Uiso d RD 1
H H2F 0.8233 0.6880 0.5412 0.180 Uiso d RD 1
N N1 0.6425(4) 0.5209(3) 0.5912(2) 0.0476(11) Uani d . 1
H H1C 0.5848 0.5466 0.6113 0.057 Uiso calc R 1
H H1D 0.6724 0.5472 0.5572 0.057 Uiso calc R 1
N N2 0.8856(4) 0.4461(2) 0.7376(2) 0.0440(10) Uani d . 1
H H2C 0.9609 0.4620 0.7354 0.053 Uiso calc R 1
H H2D 0.8567 0.4558 0.7788 0.053 Uiso calc R 1
N N3 0.9124(4) 0.4899(3) 0.5880(2) 0.0515(12) Uani d . 1
H H3C 0.9203 0.5322 0.5669 0.062 Uiso calc R 1
H H3D 0.9825 0.4785 0.6069 0.062 Uiso calc R 1
N N4 0.7428(4) 0.3924(2) 0.6328(2) 0.0363(9) Uani d . 1
N N5 0.8171(4) 0.5997(2) 0.6941(3) 0.0484(11) Uani d . 1
H H5C 0.8962 0.6054 0.6975 0.058 Uiso calc R 1
H H5D 0.7899 0.6310 0.6633 0.058 Uiso calc R 1
C C1 0.5921(5) 0.4536(3) 0.5642(3) 0.0510(14) Uani d . 1
H H1A 0.6280 0.4428 0.5209 0.061 Uiso calc R 1
H H1B 0.5072 0.4590 0.5576 0.061 Uiso calc R 1
C C2 0.6158(5) 0.3933(3) 0.6129(3) 0.0460(13) Uani d . 1
H H2A 0.5667 0.3993 0.6527 0.055 Uiso calc R 1
H H2B 0.5951 0.3481 0.5921 0.055 Uiso calc R 1
C C3 0.8824(5) 0.3676(3) 0.7250(3) 0.0515(14) Uani d . 1
H H3A 0.8924 0.3420 0.7672 0.062 Uiso calc R 1
H H3B 0.9468 0.3541 0.6951 0.062 Uiso calc R 1
C C4 0.7641(5) 0.3478(3) 0.6933(3) 0.0452(12) Uani d . 1
H H4A 0.7646 0.2977 0.6808 0.054 Uiso calc R 1
H H4B 0.7007 0.3552 0.7256 0.054 Uiso calc R 1
C C5 0.8775(6) 0.4350(4) 0.5400(3) 0.0582(16) Uani d . 1
H H5A 0.9465 0.4193 0.5148 0.070 Uiso calc R 1
H H5B 0.8205 0.4547 0.5083 0.070 Uiso calc R 1
C C6 0.8223(5) 0.3712(3) 0.5764(3) 0.0489(13) Uani d . 1
H H6A 0.7773 0.3431 0.5443 0.059 Uiso calc R 1
H H6B 0.8854 0.3412 0.5940 0.059 Uiso calc R 1
C C7 0.6539(4) 0.5661(3) 0.7713(3) 0.0431(12) Uani d . 1
C C8 0.7617(6) 0.6146(4) 0.7595(4) 0.074(2) Uani d . 1
H H8A 0.7257 0.6618 0.7528 0.089 Uiso calc R 1
C C9 0.8368(8) 0.6256(5) 0.8101(4) 0.084(2) Uani d . 1
H H9A 0.8931 0.5864 0.8119 0.101 Uiso calc R 1
H H9B 0.7929 0.6260 0.8522 0.101 Uiso calc R 1
C C10 0.9089(6) 0.7004(5) 0.8026(4) 0.077(2) Uani d . 1
H H10A 0.8600 0.7407 0.8158 0.093 Uiso calc R 1
H H10B 0.9361 0.7075 0.7567 0.093 Uiso calc R 1
C C11 0.9662(8) 0.7045(5) 0.9383(4) 0.088(2) Uani d . 1
H H11A 1.0256 0.6995 0.9727 0.133 Uiso calc R 1
H H11B 0.9039 0.6703 0.9459 0.133 Uiso calc R 1
H H11C 0.9338 0.7519 0.9397 0.133 Uiso calc R 1

loop_
_atom_site_aniso_label
_atom_site_aniso_U_11
_atom_site_aniso_U_22
_atom_site_aniso_U_33
_atom_site_aniso_U_12
_atom_site_aniso_U_13
_atom_site_aniso_U_23
Ni1 0.0275(4) 0.0325(4) 0.0454(4) -0.0025(2) 0.0027(3) 0.0001(2)
Cl1 0.0495(8) 0.0694(10) 0.0580(9) 0.0002(7) 0.0018(7) 0.0094(7)
S1 0.0688(12) 0.0580(10) 0.1087(15) 0.0142(9) 0.0242(11) 0.0153(10)
O1 0.0299(18) 0.0400(19) 0.054(2) -0.0093(14) 0.0057(16) -0.0058(16)
O2 0.035(2) 0.064(3) 0.072(3) -0.0074(19) 0.014(2) -0.019(2)
O3 0.302(15) 0.163(8) 0.092(5) -0.066(9) -0.060(7) 0.040(5)
O4 0.111(6) 0.130(6) 0.208(9) -0.016(5) 0.077(6) 0.004(6)
O5 0.097(5) 0.099(5) 0.146(6) -0.032(4) 0.006(4) -0.021(4)
O6 0.123(7) 0.116(7) 0.370(17) 0.052(6) -0.025(9) 0.030(8)
O1W 0.180(9) 0.142(7) 0.206(10) 0.056(6) -0.088(8) -0.090(7)
O2W 0.156(7) 0.109(5) 0.094(5) 0.001(5) 0.007(5) -0.001(4)
N1 0.045(3) 0.044(2) 0.054(3) 0.008(2) -0.003(2) 0.005(2)
N2 0.033(2) 0.045(2) 0.054(3) -0.0025(19) -0.006(2) -0.001(2)
N3 0.044(3) 0.051(3) 0.059(3) -0.006(2) 0.015(2) 0.003(2)
N4 0.035(2) 0.034(2) 0.041(2) -0.0008(17) 0.0023(18) 0.0011(17)
N5 0.037(2) 0.041(2) 0.067(3) -0.0112(19) 0.010(2) -0.007(2)
C1 0.041(3) 0.057(3) 0.054(3) 0.001(3) -0.012(3) 0.001(3)
C2 0.034(3) 0.047(3) 0.057(3) -0.008(2) -0.001(2) -0.004(3)
C3 0.052(3) 0.046(3) 0.057(3) 0.009(3) -0.009(3) 0.006(3)
C4 0.049(3) 0.035(3) 0.052(3) 0.000(2) -0.001(3) 0.005(2)
C5 0.055(4) 0.064(4) 0.056(3) -0.002(3) 0.024(3) 0.001(3)
C6 0.049(3) 0.044(3) 0.054(3) 0.006(2) 0.008(3) -0.008(2)
C7 0.029(2) 0.046(3) 0.054(3) -0.006(2) 0.004(2) -0.002(2)
C8 0.060(4) 0.072(4) 0.091(5) -0.039(4) 0.032(4) -0.041(4)
C9 0.082(6) 0.090(6) 0.080(5) -0.029(5) 0.003(4) -0.003(4)
C10 0.060(4) 0.102(6) 0.070(4) -0.039(4) 0.014(4) -0.036(4)
C11 0.090(6) 0.094(6) 0.081(5) -0.006(5) 0.004(5) 0.012(5)

loop_
_atom_type_symbol
_atom_type_description
_atom_type_scat_dispersion_real
_atom_type_scat_dispersion_imag
_atom_type_scat_source
C C 0.0033 0.0016 'International Tables Vol C Tables 4.2.6.8 and 6.1.1.4'
H H 0.0000 0.0000 'International Tables Vol C Tables 4.2.6.8 and 6.1.1.4'
N N 0.0061 0.0033 'International Tables Vol C Tables 4.2.6.8 and 6.1.1.4'
O O 0.0106 0.0060 'International Tables Vol C Tables 4.2.6.8 and 6.1.1.4'
S S 0.1246 0.1234 'International Tables Vol C Tables 4.2.6.8 and 6.1.1.4'
Cl Cl 0.1484 0.1585 'International Tables Vol C Tables 4.2.6.8 and 6.1.1.4'
Ni Ni 0.3393 1.1124 'International Tables Vol C Tables 4.2.6.8 and 6.1.1.4'

loop_
_geom_angle_atom_site_label_1
_geom_angle_atom_site_label_2
_geom_angle_atom_site_label_3
_geom_angle
_geom_angle_publ_flag
N5 Ni1 N4 178.86(18) yes
N5 Ni1 N3 97.52(19) yes
N4 Ni1 N3 83.24(18) yes
N5 Ni1 O1 80.00(16) yes
N4 Ni1 O1 99.27(15) yes
N3 Ni1 O1 176.57(17) yes
N5 Ni1 N2 95.42(19) yes
N4 Ni1 N2 83.67(17) yes
N3 Ni1 N2 94.0(2) yes
O1 Ni1 N2 88.65(16) yes
N5 Ni1 N1 98.8(2) yes
N4 Ni1 N1 81.99(18) yes
N3 Ni1 N1 93.3(2) yes
O1 Ni1 N1 84.74(17) yes
N2 Ni1 N1 163.02(18) yes
O6 Cl1 O3 112.5(8) ?
O6 Cl1 O4 108.5(7) ?
O3 Cl1 O4 106.7(7) ?
O6 Cl1 O5 112.5(6) ?
O3 Cl1 O5 107.6(5) ?
O4 Cl1 O5 108.8(5) ?
C11 S1 C10 102.9(4) ?
C7 O1 Ni1 115.2(3) ?
H1E O1W H1F 116.3 ?
H2E O2W H2F 115.5 ?
C1 N1 Ni1 109.8(3) ?
C1 N1 H1C 109.7 ?
Ni1 N1 H1C 109.7 ?
C1 N1 H1D 109.7 ?
Ni1 N1 H1D 109.7 ?
H1C N1 H1D 108.2 ?
C3 N2 Ni1 108.2(3) ?
C3 N2 H2C 110.1 ?
Ni1 N2 H2C 110.1 ?
C3 N2 H2D 110.1 ?
Ni1 N2 H2D 110.1 ?
H2C N2 H2D 108.4 ?
C5 N3 Ni1 108.4(3) ?
C5 N3 H3C 110.0 ?
Ni1 N3 H3C 110.0 ?
C5 N3 H3D 110.0 ?
Ni1 N3 H3D 110.0 ?
H3C N3 H3D 108.4 ?
C4 N4 C2 112.2(4) ?
C4 N4 C6 111.2(4) ?
C2 N4 C6 112.6(4) ?
C4 N4 Ni1 105.4(3) ?
C2 N4 Ni1 105.0(3) ?
C6 N4 Ni1 110.0(3) ?
C8 N5 Ni1 111.1(4) ?
C8 N5 H5C 109.4 ?
Ni1 N5 H5C 109.4 ?
C8 N5 H5D 109.4 ?
Ni1 N5 H5D 109.4 ?
H5C N5 H5D 108.0 ?
N1 C1 C2 109.6(5) ?
N1 C1 H1A 109.7 ?
C2 C1 H1A 109.7 ?
N1 C1 H1B 109.7 ?
C2 C1 H1B 109.7 ?
H1A C1 H1B 108.2 ?
N4 C2 C1 110.4(4) ?
N4 C2 H2A 109.6 ?
C1 C2 H2A 109.6 ?
N4 C2 H2B 109.6 ?
C1 C2 H2B 109.6 ?
H2A C2 H2B 108.1 ?
N2 C3 C4 109.3(4) ?
N2 C3 H3A 109.8 ?
C4 C3 H3A 109.8 ?
N2 C3 H3B 109.8 ?
C4 C3 H3B 109.8 ?
H3A C3 H3B 108.3 ?
N4 C4 C3 109.9(4) ?
N4 C4 H4A 109.7 ?
C3 C4 H4A 109.7 ?
N4 C4 H4B 109.7 ?
C3 C4 H4B 109.7 ?
H4A C4 H4B 108.2 ?
N3 C5 C6 110.6(5) ?
N3 C5 H5A 109.5 ?
C6 C5 H5A 109.5 ?
N3 C5 H5B 109.5 ?
C6 C5 H5B 109.5 ?
H5A C5 H5B 108.1 ?
N4 C6 C5 113.1(4) ?
N4 C6 H6A 109.0 ?
C5 C6 H6A 109.0 ?
N4 C6 H6B 109.0 ?
C5 C6 H6B 109.0 ?
H6A C6 H6B 107.8 ?
O2 C7 O1 125.3(5) ?
O2 C7 C8 117.1(5) ?
O1 C7 C8 117.7(5) ?
C9 C8 N5 115.4(7) ?
C9 C8 C7 118.8(7) ?
N5 C8 C7 111.0(5) ?
C9 C8 H8A 103.1 ?
N5 C8 H8A 103.1 ?
C7 C8 H8A 103.1 ?
C8 C9 C10 112.5(7) ?
C8 C9 H9A 109.1 ?
C10 C9 H9A 109.1 ?
C8 C9 H9B 109.1 ?
C10 C9 H9B 109.1 ?
H9A C9 H9B 107.8 ?
C9 C10 S1 103.0(6) ?
C9 C10 H10A 111.2 ?
S1 C10 H10A 111.2 ?
C9 C10 H10B 111.2 ?
S1 C10 H10B 111.2 ?
H10A C10 H10B 109.1 ?
S1 C11 H11A 109.5 ?
S1 C11 H11B 109.5 ?
H11A C11 H11B 109.5 ?
S1 C11 H11C 109.5 ?
H11A C11 H11C 109.5 ?
H11B C11 H11C 109.5 ?

loop_
_geom_bond_atom_site_label_1
_geom_bond_atom_site_label_2
_geom_bond_distance
_geom_bond_publ_flag
Ni1 N5 2.058(4) yes
Ni1 N4 2.090(4) yes
Ni1 N3 2.104(5) yes
Ni1 O1 2.117(4) yes
Ni1 N2 2.129(4) yes
Ni1 N1 2.149(5) yes
Cl1 O6 1.350(7) ?
Cl1 O3 1.354(8) ?
Cl1 O4 1.392(7) ?
Cl1 O5 1.431(7) ?
S1 C11 1.763(9) ?
S1 C10 1.780(8) ?
O1 C7 1.258(6) ?
O2 C7 1.240(6) ?
O1W H1E 0.9465 ?
O1W H1F 0.8863 ?
O2W H2E 0.8223 ?
O2W H2F 0.8223 ?
N1 C1 1.481(8) ?
N1 H1C 0.9000 ?
N1 H1D 0.9000 ?
N2 C3 1.489(7) ?
N2 H2C 0.9000 ?
N2 H2D 0.9000 ?
N3 C5 1.456(8) ?
N3 H3C 0.9000 ?
N3 H3D 0.9000 ?
N4 C4 1.483(7) ?
N4 C2 1.483(7) ?
N4 C6 1.487(7) ?
N5 C8 1.467(8) ?
N5 H5C 0.9000 ?
N5 H5D 0.9000 ?
C1 C2 1.510(8) ?
C1 H1A 0.9700 ?
C1 H1B 0.9700 ?
C2 H2A 0.9700 ?
C2 H2B 0.9700 ?
C3 C4 1.519(8) ?
C3 H3A 0.9700 ?
C3 H3B 0.9700 ?
C4 H4A 0.9700 ?
C4 H4B 0.9700 ?
C5 C6 1.527(8) ?
C5 H5A 0.9700 ?
C5 H5B 0.9700 ?
C6 H6A 0.9700 ?
C6 H6B 0.9700 ?
C7 C8 1.534(8) ?
C8 C9 1.328(11) ?
C8 H8A 0.9800 ?
C9 C10 1.624(10) ?
C9 H9A 0.9700 ?
C9 H9B 0.9700 ?
C10 H10A 0.9700 ?
C10 H10B 0.9700 ?
C11 H11A 0.9600 ?
C11 H11B 0.9600 ?
C11 H11C 0.9600 ?

loop_
_geom_hbond_atom_site_label_D
_geom_hbond_atom_site_label_H
_geom_hbond_atom_site_label_A
_geom_hbond_site_symmetry_A
_geom_hbond_distance_DH
_geom_hbond_distance_HA
_geom_hbond_distance_DA
_geom_hbond_angle_DHA
_geom_hbond_publ_flag
N1 H1C S1 6_557 0.90 2.80 3.530(5) 139.3 yes
O1W H1E O6 2_665 0.95 2.03 2.945(8) 160.8 yes
N2 H2D O5 2_665 0.90 2.38 3.263(9) 168.6 yes
O1W H1F O2 7_755 0.89 1.88 2.748(8) 165.6 yes
N2 H2C O1 6_657 0.90 2.34 3.205(5) 162.6 yes
N3 H3D O4 5_766 0.90 2.54 3.334(11) 147.5 yes
C1 H1B O5 5_666 0.97 2.56 3.431(9) 149.4 yes
N1 H1D O3 . 0.90 2.34 3.219(11) 164.9 yes
O2W H2E N5 . 0.82 2.22 3.038(9) 177.7 yes
O2W H2F O3 . 0.82 2.11 2.857(12) 151.7 yes
N3 H3C O3 . 0.90 2.60 3.289(11) 134.2 yes
N5 H5D O2W . 0.90 2.23 3.038(9) 149.8 yes

loop_
_geom_torsion_atom_site_label_1
_geom_torsion_atom_site_label_2
_geom_torsion_atom_site_label_3
_geom_torsion_atom_site_label_4
_geom_torsion
N5 Ni1 O1 C7 -9.3(4)
N4 Ni1 O1 C7 169.8(4)
N2 Ni1 O1 C7 86.4(4)
N1 Ni1 O1 C7 -109.2(4)
N5 Ni1 N1 C1 -175.4(4)
N4 Ni1 N1 C1 3.7(4)
N3 Ni1 N1 C1 86.4(4)
O1 Ni1 N1 C1 -96.4(4)
N2 Ni1 N1 C1 -28.9(8)
N5 Ni1 N2 C3 -176.7(4)
N4 Ni1 N2 C3 4.0(4)
N3 Ni1 N2 C3 -78.7(4)
O1 Ni1 N2 C3 103.5(4)
N1 Ni1 N2 C3 36.5(8)
N5 Ni1 N3 C5 -157.5(4)
N4 Ni1 N3 C5 23.4(4)
N2 Ni1 N3 C5 106.5(4)
N1 Ni1 N3 C5 -58.2(4)
N3 Ni1 N4 C4 118.1(3)
O1 Ni1 N4 C4 -64.2(3)
N2 Ni1 N4 C4 23.4(3)
N1 Ni1 N4 C4 -147.5(3)
N3 Ni1 N4 C2 -123.3(3)
O1 Ni1 N4 C2 54.4(3)
N2 Ni1 N4 C2 142.0(3)
N1 Ni1 N4 C2 -28.9(3)
N3 Ni1 N4 C6 -1.8(4)
O1 Ni1 N4 C6 175.8(3)
N2 Ni1 N4 C6 -96.6(4)
N1 Ni1 N4 C6 92.5(4)
N3 Ni1 N5 C8 -163.9(5)
O1 Ni1 N5 C8 18.5(5)
N2 Ni1 N5 C8 -69.2(5)
N1 Ni1 N5 C8 101.5(5)
Ni1 N1 C1 C2 22.4(6)
C4 N4 C2 C1 164.7(5)
C6 N4 C2 C1 -69.0(6)
Ni1 N4 C2 C1 50.7(5)
N1 C1 C2 N4 -49.6(6)
Ni1 N2 C3 C4 -30.5(5)
C2 N4 C4 C3 -161.2(4)
C6 N4 C4 C3 71.7(6)
Ni1 N4 C4 C3 -47.4(5)
N2 C3 C4 N4 53.5(6)
Ni1 N3 C5 C6 -39.9(6)
C4 N4 C6 C5 -135.9(5)
C2 N4 C6 C5 97.2(6)
Ni1 N4 C6 C5 -19.6(6)
N3 C5 C6 N4 40.3(7)
Ni1 O1 C7 O2 177.2(5)
Ni1 O1 C7 C8 -2.2(7)
Ni1 N5 C8 C9 114.4(6)
Ni1 N5 C8 C7 -24.4(8)
O2 C7 C8 C9 61.2(10)
O1 C7 C8 C9 -119.2(8)
O2 C7 C8 N5 -161.5(6)
O1 C7 C8 N5 18.0(9)
N5 C8 C9 C10 69.4(10)
C7 C8 C9 C10 -155.2(6)
C8 C9 C10 S1 -162.5(7)
C11 S1 C10 C9 -78.0(6)
